data_4038086
loop_
_publ_author_name
'Tong, Guanghu'
'Ding, Zhengwei'
'Liu, Zhi'
'Ding, You-Song'
'Xu, Liang'
'Zhang, Hailong'
'Li, Pengfei'

_publ_section_title
;
 Total Synthesis of Prostratin, a Bioactive Tigliane Diterpenoid: Access
 to Multi-Stereocenter Cyclohexanes from a Phenol.
;
_journal_issue 7
_journal_name_full 'The Journal of organic chemistry'
_journal_page_first 4813
_journal_page_last 4837
_journal_paper_doi 10.1021/acs.joc.0c00022
_journal_volume 85
_journal_year 2020
_chemical_formula_moiety 'C27 H42 O7'
_chemical_formula_sum 'C27 H42 O7'
_chemical_formula_weight 478.60
_space_group_crystal_system monoclinic
_space_group_IT_number 9
_space_group_name_Hall 'C -2yc'
_space_group_name_H-M_alt 'C 1 c 1'
_atom_sites_solution_hydrogens geom
_audit_creation_date 2017-11-04
_audit_creation_method
;
Olex2 1.2
(compiled 2017.03.28 svn.r3405 for OlexSys, GUI svn.r5337)
;
_cell_angle_alpha 90
_cell_angle_beta 107.727(3)
_cell_angle_gamma 90
_cell_formula_units_Z 4
_cell_length_a 13.152(2)
_cell_length_b 16.857(3)
_cell_length_c 12.706(2)
_cell_measurement_reflns_used 826
_cell_measurement_temperature 296(2)
_cell_measurement_theta_max 18.21
_cell_measurement_theta_min 2.30
_cell_volume 2683.2(8)
_computing_cell_refinement 'SAINT v7.68A (Bruker, 2009)'
_computing_data_collection 'Bruker APEX2'
_computing_data_reduction 'SAINT v7.68A (Bruker, 2009)'
_computing_molecular_graphics 'Olex2 (Dolomanov et al., 2009)'
_computing_publication_material 'Olex2 (Dolomanov et al., 2009)'
_computing_structure_refinement 'XL (Sheldrick, 2008)'
_computing_structure_solution 'SHELXS-97 (Sheldrick, 2008)'
_diffrn_ambient_temperature 296.15
_diffrn_measured_fraction_theta_full 0.999
_diffrn_measured_fraction_theta_max 0.999
_diffrn_measurement_device_type 'Bruker APEX-II CCD'
_diffrn_measurement_method '\f and \w scans'
_diffrn_radiation_monochromator graphite
_diffrn_radiation_type MoK\a
_diffrn_radiation_wavelength 0.71073
_diffrn_reflns_av_R_equivalents 0.0382
_diffrn_reflns_av_unetI/netI 0.0801
_diffrn_reflns_Laue_measured_fraction_full 0.999
_diffrn_reflns_Laue_measured_fraction_max 0.999
_diffrn_reflns_limit_h_max 15
_diffrn_reflns_limit_h_min -15
_diffrn_reflns_limit_k_max 20
_diffrn_reflns_limit_k_min -11
_diffrn_reflns_limit_l_max 14
_diffrn_reflns_limit_l_min -15
_diffrn_reflns_number 6680
_diffrn_reflns_point_group_measured_fraction_full 0.944
_diffrn_reflns_point_group_measured_fraction_max 0.944
_diffrn_reflns_theta_full 25.098
_diffrn_reflns_theta_max 25.098
_diffrn_reflns_theta_min 2.025
_diffrn_standards_number 0
_exptl_absorpt_coefficient_mu 0.084
_exptl_absorpt_correction_T_max 0.7454
_exptl_absorpt_correction_T_min 0.6705
_exptl_absorpt_correction_type multi-scan
_exptl_absorpt_process_details
;
SADABS-2008/1 (Bruker,2008) was used for absorption correction.
wR2(int) was 0.0669 before and 0.0473 after correction.
The Ratio of minimum to maximum transmission is 0.8995.
The \l/2 correction factor is 0.0015.
;
_exptl_crystal_density_diffrn 1.185
_exptl_crystal_density_method 'not measured'
_exptl_crystal_description BLOCK
_exptl_crystal_F_000 1040
_exptl_crystal_size_max 0.324
_exptl_crystal_size_mid 0.258
_exptl_crystal_size_min 0.142
_refine_diff_density_max 0.525
_refine_diff_density_min -0.246
_refine_diff_density_rms 0.049
_refine_ls_abs_structure_details
;
 Flack x determined using 889 quotients [(I+)-(I-)]/[(I+)+(I-)]
 (Parsons, Flack and Wagner, Acta Cryst. B69 (2013) 249-259).
;
_refine_ls_abs_structure_Flack -1.1(10)
_refine_ls_extinction_method none
_refine_ls_goodness_of_fit_ref 1.026
_refine_ls_hydrogen_treatment constr
_refine_ls_matrix_type full
_refine_ls_number_parameters 318
_refine_ls_number_reflns 4507
_refine_ls_number_restraints 78
_refine_ls_restrained_S_all 1.066
_refine_ls_R_factor_all 0.1257
_refine_ls_R_factor_gt 0.0773
_refine_ls_shift/su_max 0.000
_refine_ls_shift/su_mean 0.000
_refine_ls_structure_factor_coef Fsqd
_refine_ls_weighting_details 'w=1/[\s^2^(Fo^2^)+(0.1206P)^2^+0.5225P] where P=(Fo^2^+2Fc^2^)/3'
_refine_ls_weighting_scheme calc
_refine_ls_wR_factor_gt 0.1928
_refine_ls_wR_factor_ref 0.2310
_reflns_Friedel_coverage 0.887
_reflns_Friedel_fraction_full 0.889
_reflns_Friedel_fraction_max 0.889
_reflns_number_gt 2710
_reflns_number_total 4507
_reflns_threshold_expression 'I > 2\s(I)'
_cod_data_source_file jo0c00022_si_002.cif
_cod_data_source_block xb0846_0m
_cod_depositor_comments 'Adding full bibliography for 4038084--4038097.cif.'
_cod_original_cell_volume 2683.3(8)
_cod_database_code 4038086
_shelx_shelxl_version_number 2014/7
_shelx_space_group_comment
;
The symmetry employed for this shelxl refinement is uniquely defined
by the following loop, which should always be used as a source of
symmetry information in preference to the above space-group names.
They are only intended as comments.
;
_shelx_estimated_absorpt_t_max 0.988
_shelx_estimated_absorpt_t_min 0.973
_olex2_refinement_description
;
1. Fixed Uiso
 At 1.2 times of:
  All C(H) groups, All C(H,H) groups
 At 1.5 times of:
  All C(H,H,H) groups, All O(H) groups
2. Rigid bond restraints
 C5, C4, C1, C3, C2
 with sigma for 1-2 distances of 0.01 and sigma for 1-3 distances of 0.01
3. Uiso/Uaniso restraints and constraints
C1 \\sim C4 \\sim C5 \\sim C2 \\sim C3 \\sim O1 \\sim O2: within 2A with sigma
of 0.001 and sigma for terminal atoms of 0.02
C14 \\sim C13 \\sim C12 \\sim C10 \\sim O5: within 2A with sigma of 0.01 and
sigma for terminal atoms of 0.02
Uanis(C4) \\sim Ueq: with sigma of 0.001 and sigma for terminal atoms of 0.02
4.a Ternary CH refined with riding coordinates:
 C7(H7A), C9(H9), C11(H11), C15(H15), C17(H17), C20(H20)
4.b Secondary CH2 refined with riding coordinates:
 C6(H6A,H6B), C8(H8A,H8B), C12(H12A,H12B), C18(H18A,H18B)
4.c Aromatic/amide H refined with riding coordinates:
 C14(H14)
4.d Idealised Me refined as rotating group:
 C1(H1A,H1B,H1C), C2(H2A,H2B,H2C), C3(H3A,H3B,H3C), C22(H22A,H22B,H22C),
 C23(H23A,H23B,H23C), C25(H25A,H25B,H25C), C26(H26A,H26B,H26C), C27(H27A,H27B,
 H27C)
4.e Idealised tetrahedral OH refined as rotating group:
 O5(H5), O6(H6), O7(H7)
;
_olex2_submission_special_instructions 'No special instructions were received'

loop_
_space_group_symop_operation_xyz
'x, y, z'
'x, -y, z+1/2'
'x+1/2, y+1/2, z'
'x+1/2, -y+1/2, z+1/2'

loop_
_atom_site_label
_atom_site_type_symbol
_atom_site_fract_x
_atom_site_fract_y
_atom_site_fract_z
_atom_site_U_iso_or_equiv
_atom_site_adp_type
_atom_site_occupancy
_atom_site_site_symmetry_order
_atom_site_calc_flag
_atom_site_refinement_flags_posn
_atom_site_refinement_flags_adp
_atom_site_refinement_flags_occupancy
_atom_site_disorder_assembly
_atom_site_disorder_group
O1 O -1.0870(5) -0.0358(4) -0.7244(6) 0.0783(14) Uani 1 1 d . U . . .
O2 O -1.1213(8) 0.0655(5) -0.8395(8) 0.123(3) Uani 1 1 d . U . . .
O3 O -0.4544(4) -0.2796(3) -0.7473(5) 0.0608(15) Uani 1 1 d . . . . .
O4 O -0.5686(5) -0.2219(4) -0.8938(5) 0.0672(16) Uani 1 1 d . . . . .
O5 O -0.6920(10) -0.0593(5) -0.4732(6) 0.136(4) Uani 1 1 d . U . . .
H5 H -0.7268 -0.0454 -0.4327 0.204 Uiso 1 1 calc GR . . . .
O6 O -0.8327(6) 0.0367(6) -0.4666(6) 0.115(3) Uani 1 1 d . . . . .
H6 H -0.7936 0.0659 -0.4201 0.172 Uiso 1 1 calc GR . . . .
O7 O -0.7011(4) -0.1308(3) -0.8067(4) 0.0488(13) Uani 1 1 d . . . . .
H7 H -0.6635 -0.1643 -0.8233 0.073 Uiso 1 1 calc GR . . . .
C1 C -1.1665(15) -0.1415(8) -0.8871(16) 0.166(7) Uani 1 1 d . U . . .
H1A H -1.1413 -0.1588 -0.8116 0.248 Uiso 1 1 calc GR . . . .
H1B H -1.1080 -0.1405 -0.9175 0.248 Uiso 1 1 calc GR . . . .
H1C H -1.2202 -0.1775 -0.9290 0.248 Uiso 1 1 calc GR . . . .
C2 C -1.2458(12) -0.0260(9) -1.0134(11) 0.122(4) Uani 1 1 d . U . . .
H2A H -1.1849 -0.0284 -1.0399 0.183 Uiso 1 1 calc GR . . . .
H2B H -1.2697 0.0279 -1.0152 0.183 Uiso 1 1 calc GR . . . .
H2C H -1.3022 -0.0581 -1.0596 0.183 Uiso 1 1 calc GR . . . .
C3 C -1.3131(12) -0.0587(13) -0.8590(16) 0.158(6) Uani 1 1 d . U . . .
H3A H -1.3556 -0.0129 -0.8886 0.237 Uiso 1 1 calc GR . . . .
H3B H -1.2945 -0.0580 -0.7798 0.237 Uiso 1 1 calc GR . . . .
H3C H -1.3531 -0.1058 -0.8869 0.237 Uiso 1 1 calc GR . . . .
C4 C -1.2145(8) -0.0576(6) -0.8924(9) 0.0786(15) Uani 1 1 d . U . . .
C5 C -1.1388(8) -0.0022(7) -0.8196(9) 0.0786(14) Uani 1 1 d . U . . .
C6 C -1.0063(7) 0.0099(5) -0.6393(7) 0.061(2) Uani 1 1 d . . . . .
H6A H -0.9973 -0.0135 -0.5672 0.073 Uiso 1 1 calc R . . . .
H6B H -1.0311 0.0640 -0.6378 0.073 Uiso 1 1 calc R . . . .
C7 C -0.9000(7) 0.0106(5) -0.6626(7) 0.054(2) Uani 1 1 d . . . . .
H7A H -0.9072 0.0440 -0.7275 0.064 Uiso 1 1 calc R . . . .
C8 C -0.8597(6) -0.0702(5) -0.6848(7) 0.053(2) Uani 1 1 d . . . . .
H8A H -0.8972 -0.0886 -0.7588 0.064 Uiso 1 1 calc R . . . .
H8B H -0.8672 -0.1092 -0.6316 0.064 Uiso 1 1 calc R . . . .
C9 C -0.7425(6) -0.0531(5) -0.6716(6) 0.0472(18) Uani 1 1 d . . . . .
H9 H -0.7453 -0.0150 -0.7307 0.057 Uiso 1 1 calc R . . . .
C10 C -0.7097(7) -0.0024(5) -0.5662(7) 0.064(2) Uani 1 1 d . U . . .
C11 C -0.8080(7) 0.0437(5) -0.5665(7) 0.056(2) Uani 1 1 d . . . . .
H11 H -0.7973 0.0998 -0.5804 0.067 Uiso 1 1 calc R . . . .
C12 C -0.6125(9) 0.0467(7) -0.5467(11) 0.099(3) Uani 1 1 d . U . . .
H12A H -0.5562 0.0225 -0.4875 0.119 Uiso 1 1 calc R . . . .
H12B H -0.6268 0.0984 -0.5211 0.119 Uiso 1 1 calc R . . . .
C13 C -0.5692(8) 0.0591(6) -0.6498(11) 0.086(3) Uani 1 1 d . U . . .
C14 C -0.5409(7) -0.0056(5) -0.6909(8) 0.063(2) Uani 1 1 d . U . . .
H14 H -0.5131 -0.0005 -0.7497 0.075 Uiso 1 1 calc R . . . .
C15 C -0.5508(6) -0.0873(4) -0.6486(6) 0.0497(19) Uani 1 1 d . . . . .
H15 H -0.5327 -0.0824 -0.5682 0.060 Uiso 1 1 calc R . . . .
C16 C -0.6663(6) -0.1194(4) -0.6887(5) 0.0417(17) Uani 1 1 d . . . . .
C17 C -0.6704(6) -0.2000(4) -0.6310(6) 0.0486(19) Uani 1 1 d . . . . .
H17 H -0.6459 -0.1911 -0.5510 0.058 Uiso 1 1 calc R . . . .
C18 C -0.5934(7) -0.2611(5) -0.6591(7) 0.059(2) Uani 1 1 d . . . . .
H18A H -0.5759 -0.3010 -0.6012 0.070 Uiso 1 1 calc R . . . .
H18B H -0.6325 -0.2878 -0.7271 0.070 Uiso 1 1 calc R . . . .
C19 C -0.4912(7) -0.2317(5) -0.6726(7) 0.056(2) Uani 1 1 d . . . . .
C20 C -0.4695(6) -0.1443(4) -0.6695(7) 0.0512(19) Uani 1 1 d . . . . .
H20 H -0.4352 -0.1258 -0.7236 0.061 Uiso 1 1 calc R . . . .
C21 C -0.4008(8) -0.1983(6) -0.5801(8) 0.073(3) Uani 1 1 d . . . . .
C22 C -0.4086(9) -0.1993(6) -0.4653(8) 0.088(3) Uani 1 1 d . . . . .
H22A H -0.3740 -0.2459 -0.4276 0.131 Uiso 1 1 calc GR . . . .
H22B H -0.4823 -0.1996 -0.4681 0.131 Uiso 1 1 calc GR . . . .
H22C H -0.3744 -0.1529 -0.4264 0.131 Uiso 1 1 calc GR . . . .
C23 C -0.2849(8) -0.2091(6) -0.5876(11) 0.097(4) Uani 1 1 d . . . . .
H23A H -0.2874 -0.2123 -0.6638 0.146 Uiso 1 1 calc GR . . . .
H23B H -0.2546 -0.2570 -0.5502 0.146 Uiso 1 1 calc GR . . . .
H23C H -0.2418 -0.1647 -0.5535 0.146 Uiso 1 1 calc GR . . . .
C24 C -0.4994(7) -0.2681(5) -0.8552(7) 0.059(2) Uani 1 1 d . . . . .
C25 C -0.4516(9) -0.3209(6) -0.9225(9) 0.082(3) Uani 1 1 d . . . . .
H25A H -0.4999 -0.3252 -0.9961 0.123 Uiso 1 1 calc GR . . . .
H25B H -0.4391 -0.3725 -0.8893 0.123 Uiso 1 1 calc GR . . . .
H25C H -0.3852 -0.2987 -0.9252 0.123 Uiso 1 1 calc GR . . . .
C26 C -0.7795(7) -0.2408(5) -0.6600(8) 0.065(2) Uani 1 1 d . . . . .
H26A H -0.8192 -0.2290 -0.7352 0.097 Uiso 1 1 calc GR . . . .
H26B H -0.8179 -0.2219 -0.6118 0.097 Uiso 1 1 calc GR . . . .
H26C H -0.7697 -0.2971 -0.6513 0.097 Uiso 1 1 calc GR . . . .
C27 C -0.5577(12) 0.1408(6) -0.6882(18) 0.159(8) Uani 1 1 d . . . . .
H27A H -0.5264 0.1387 -0.7473 0.238 Uiso 1 1 calc GR . . . .
H27B H -0.5125 0.1711 -0.6281 0.238 Uiso 1 1 calc GR . . . .
H27C H -0.6266 0.1654 -0.7140 0.238 Uiso 1 1 calc GR . . . .

loop_
_atom_site_aniso_label
_atom_site_aniso_U_11
_atom_site_aniso_U_22
_atom_site_aniso_U_33
_atom_site_aniso_U_23
_atom_site_aniso_U_13
_atom_site_aniso_U_12
O1 0.075(2) 0.082(2) 0.079(2) 0.001(2) 0.0242(19) 0.0043(19)
O2 0.131(7) 0.082(5) 0.125(7) 0.017(5) -0.006(5) -0.013(5)
O3 0.070(4) 0.050(3) 0.063(4) -0.002(3) 0.022(3) 0.015(3)
O4 0.076(4) 0.075(4) 0.050(3) -0.002(3) 0.018(3) 0.012(3)
O5 0.227(10) 0.112(6) 0.045(4) 0.004(4) 0.007(5) 0.074(6)
O6 0.100(6) 0.187(9) 0.071(5) -0.063(5) 0.046(4) -0.072(6)
O7 0.054(3) 0.055(3) 0.031(3) -0.003(2) 0.004(2) 0.005(2)
C1 0.187(12) 0.084(8) 0.163(13) -0.042(8) -0.040(10) 0.013(9)
C2 0.122(10) 0.132(10) 0.091(7) 0.001(7) 0.001(7) -0.025(8)
C3 0.090(8) 0.242(16) 0.145(12) -0.008(12) 0.040(8) -0.049(9)
C4 0.0766(19) 0.0798(19) 0.0791(19) -0.0005(13) 0.0234(13) 0.0013(13)
C5 0.076(2) 0.081(2) 0.079(2) 0.0001(17) 0.0235(17) 0.0027(17)
C6 0.059(5) 0.059(5) 0.061(6) -0.008(4) 0.012(4) 0.004(4)
C7 0.054(5) 0.055(5) 0.052(5) 0.006(4) 0.015(4) 0.004(4)
C8 0.052(5) 0.053(5) 0.049(5) -0.009(3) 0.008(4) 0.002(4)
C9 0.047(4) 0.051(4) 0.042(4) 0.003(3) 0.010(3) 0.001(3)
C10 0.067(5) 0.058(5) 0.050(5) -0.016(4) -0.007(4) 0.012(4)
C11 0.065(5) 0.042(4) 0.064(5) -0.005(4) 0.024(4) -0.010(4)
C12 0.074(6) 0.098(6) 0.121(8) -0.057(6) 0.024(5) -0.016(5)
C13 0.061(5) 0.058(5) 0.125(7) -0.020(5) 0.007(5) -0.017(4)
C14 0.050(4) 0.046(4) 0.084(6) -0.009(4) 0.009(4) 0.002(4)
C15 0.053(4) 0.048(4) 0.042(4) -0.006(3) 0.005(3) -0.002(4)
C16 0.046(4) 0.050(4) 0.027(4) 0.000(3) 0.008(3) 0.003(3)
C17 0.062(5) 0.042(4) 0.038(4) -0.001(3) 0.011(4) -0.001(4)
C18 0.083(6) 0.048(5) 0.049(5) 0.008(4) 0.027(4) 0.001(4)
C19 0.061(5) 0.057(5) 0.045(4) 0.007(4) 0.008(4) 0.013(4)
C20 0.050(5) 0.047(4) 0.050(5) 0.003(4) 0.004(3) 0.006(4)
C21 0.067(6) 0.071(6) 0.065(6) 0.004(5) -0.004(4) 0.025(5)
C22 0.112(9) 0.084(7) 0.046(6) 0.001(5) -0.007(5) 0.019(6)
C23 0.061(6) 0.071(7) 0.131(10) -0.009(6) -0.014(6) 0.023(5)
C24 0.063(6) 0.053(5) 0.059(6) -0.002(4) 0.017(5) 0.007(5)
C25 0.110(8) 0.063(6) 0.087(8) -0.002(5) 0.050(6) 0.012(6)
C26 0.074(6) 0.049(5) 0.075(6) 0.008(4) 0.026(5) -0.002(4)
C27 0.109(10) 0.043(6) 0.29(2) -0.004(9) 0.003(11) -0.009(7)

loop_
_atom_type_symbol
_atom_type_description
_atom_type_scat_dispersion_real
_atom_type_scat_dispersion_imag
_atom_type_scat_source
C C 0.0033 0.0016 'International Tables Vol C Tables 4.2.6.8 and 6.1.1.4'
H H 0.0000 0.0000 'International Tables Vol C Tables 4.2.6.8 and 6.1.1.4'
O O 0.0106 0.0060 'International Tables Vol C Tables 4.2.6.8 and 6.1.1.4'

loop_
_geom_angle_atom_site_label_1
_geom_angle_atom_site_label_2
_geom_angle_atom_site_label_3
_geom_angle
_geom_angle_site_symmetry_1
_geom_angle_site_symmetry_3
_geom_angle_publ_flag
C5 O1 C6 120.1(8) . . ?
C24 O3 C19 117.7(6) . . ?
C10 O5 H5 109.5 . . ?
C11 O6 H6 109.5 . . ?
C16 O7 H7 109.5 . . ?
H1A C1 H1B 109.5 . . ?
H1A C1 H1C 109.5 . . ?
H1B C1 H1C 109.5 . . ?
C4 C1 H1A 109.5 . . ?
C4 C1 H1B 109.5 . . ?
C4 C1 H1C 109.5 . . ?
H2A C2 H2B 109.5 . . ?
H2A C2 H2C 109.5 . . ?
H2B C2 H2C 109.5 . . ?
C4 C2 H2A 109.5 . . ?
C4 C2 H2B 109.5 . . ?
C4 C2 H2C 109.5 . . ?
H3A C3 H3B 109.5 . . ?
H3A C3 H3C 109.5 . . ?
H3B C3 H3C 109.5 . . ?
C4 C3 H3A 109.5 . . ?
C4 C3 H3B 109.5 . . ?
C4 C3 H3C 109.5 . . ?
C1 C4 C2 109.7(11) . . ?
C3 C4 C1 111.0(14) . . ?
C3 C4 C2 107.2(12) . . ?
C5 C4 C1 111.4(10) . . ?
C5 C4 C2 109.2(9) . . ?
C5 C4 C3 108.2(11) . . ?
O1 C5 C4 111.5(10) . . ?
O2 C5 O1 121.2(10) . . ?
O2 C5 C4 127.2(11) . . ?
O1 C6 H6A 109.4 . . ?
O1 C6 H6B 109.4 . . ?
O1 C6 C7 111.1(7) . . ?
H6A C6 H6B 108.0 . . ?
C7 C6 H6A 109.4 . . ?
C7 C6 H6B 109.4 . . ?
C6 C7 H7A 108.1 . . ?
C6 C7 C8 115.1(7) . . ?
C6 C7 C11 113.4(7) . . ?
C8 C7 H7A 108.1 . . ?
C8 C7 C11 103.8(6) . . ?
C11 C7 H7A 108.1 . . ?
C7 C8 H8A 111.4 . . ?
C7 C8 H8B 111.4 . . ?
C7 C8 C9 102.0(6) . . ?
H8A C8 H8B 109.2 . . ?
C9 C8 H8A 111.4 . . ?
C9 C8 H8B 111.4 . . ?
C8 C9 H9 103.8 . . ?
C8 C9 C10 101.9(6) . . ?
C8 C9 C16 121.4(6) . . ?
C10 C9 H9 103.8 . . ?
C10 C9 C16 119.9(6) . . ?
C16 C9 H9 103.8 . . ?
O5 C10 C9 105.6(7) . . ?
O5 C10 C11 105.2(8) . . ?
C11 C10 C9 105.8(6) . . ?
C12 C10 O5 108.0(9) . . ?
C12 C10 C9 117.1(9) . . ?
C12 C10 C11 114.1(7) . . ?
O6 C11 C7 110.0(7) . . ?
O6 C11 C10 112.8(8) . . ?
O6 C11 H11 109.2 . . ?
C7 C11 H11 109.2 . . ?
C10 C11 C7 106.3(6) . . ?
C10 C11 H11 109.2 . . ?
C10 C12 H12A 108.2 . . ?
C10 C12 H12B 108.2 . . ?
C10 C12 C13 116.3(9) . . ?
H12A C12 H12B 107.4 . . ?
C13 C12 H12A 108.2 . . ?
C13 C12 H12B 108.2 . . ?
C14 C13 C12 115.7(10) . . ?
C14 C13 C27 124.9(14) . . ?
C27 C13 C12 119.3(12) . . ?
C13 C14 H14 118.1 . . ?
C13 C14 C15 123.8(10) . . ?
C15 C14 H14 118.1 . . ?
C14 C15 H15 106.0 . . ?
C14 C15 C16 112.8(6) . . ?
C14 C15 C20 112.1(7) . . ?
C16 C15 H15 106.0 . . ?
C20 C15 H15 106.0 . . ?
C20 C15 C16 113.3(6) . . ?
O7 C16 C9 103.1(5) . . ?
O7 C16 C15 111.1(6) . . ?
O7 C16 C17 109.1(5) . . ?
C15 C16 C9 108.2(6) . . ?
C15 C16 C17 108.8(6) . . ?
C17 C16 C9 116.4(6) . . ?
C16 C17 H17 107.9 . . ?
C16 C17 C18 110.6(6) . . ?
C18 C17 H17 107.9 . . ?
C26 C17 C16 116.4(6) . . ?
C26 C17 H17 107.9 . . ?
C26 C17 C18 105.9(6) . . ?
C17 C18 H18A 107.7 . . ?
C17 C18 H18B 107.7 . . ?
H18A C18 H18B 107.1 . . ?
C19 C18 C17 118.5(7) . . ?
C19 C18 H18A 107.7 . . ?
C19 C18 H18B 107.7 . . ?
O3 C19 C18 112.6(7) . . ?
O3 C19 C20 118.0(7) . . ?
O3 C19 C21 112.4(7) . . ?
C18 C19 C20 119.7(7) . . ?
C18 C19 C21 124.2(8) . . ?
C20 C19 C21 60.8(6) . . ?
C15 C20 H20 114.8 . . ?
C15 C20 C21 122.5(7) . . ?
C19 C20 C15 119.1(7) . . ?
C19 C20 H20 114.8 . . ?
C19 C20 C21 59.7(6) . . ?
C21 C20 H20 114.8 . . ?
C19 C21 C20 59.4(5) . . ?
C19 C21 C23 117.5(8) . . ?
C20 C21 C23 113.1(9) . . ?
C22 C21 C19 119.1(9) . . ?
C22 C21 C20 122.3(8) . . ?
C22 C21 C23 114.5(8) . . ?
C21 C22 H22A 109.5 . . ?
C21 C22 H22B 109.5 . . ?
C21 C22 H22C 109.5 . . ?
H22A C22 H22B 109.5 . . ?
H22A C22 H22C 109.5 . . ?
H22B C22 H22C 109.5 . . ?
C21 C23 H23A 109.5 . . ?
C21 C23 H23B 109.5 . . ?
C21 C23 H23C 109.5 . . ?
H23A C23 H23B 109.5 . . ?
H23A C23 H23C 109.5 . . ?
H23B C23 H23C 109.5 . . ?
O3 C24 C25 111.7(8) . . ?
O4 C24 O3 124.4(8) . . ?
O4 C24 C25 123.9(8) . . ?
C24 C25 H25A 109.5 . . ?
C24 C25 H25B 109.5 . . ?
C24 C25 H25C 109.5 . . ?
H25A C25 H25B 109.5 . . ?
H25A C25 H25C 109.5 . . ?
H25B C25 H25C 109.5 . . ?
C17 C26 H26A 109.5 . . ?
C17 C26 H26B 109.5 . . ?
C17 C26 H26C 109.5 . . ?
H26A C26 H26B 109.5 . . ?
H26A C26 H26C 109.5 . . ?
H26B C26 H26C 109.5 . . ?
C13 C27 H27A 109.5 . . ?
C13 C27 H27B 109.5 . . ?
C13 C27 H27C 109.5 . . ?
H27A C27 H27B 109.5 . . ?
H27A C27 H27C 109.5 . . ?
H27B C27 H27C 109.5 . . ?

loop_
_geom_bond_atom_site_label_1
_geom_bond_atom_site_label_2
_geom_bond_distance
_geom_bond_site_symmetry_2
_geom_bond_publ_flag
O1 C5 1.321(12) . ?
O1 C6 1.480(10) . ?
O2 C5 1.206(13) . ?
O3 C19 1.438(10) . ?
O3 C24 1.332(10) . ?
O4 C24 1.185(9) . ?
O5 H5 0.8200 . ?
O5 C10 1.484(13) . ?
O6 H6 0.8200 . ?
O6 C11 1.408(11) . ?
O7 H7 0.8200 . ?
O7 C16 1.441(8) . ?
C1 H1A 0.9600 . ?
C1 H1B 0.9600 . ?
C1 H1C 0.9600 . ?
C1 C4 1.543(17) . ?
C2 H2A 0.9600 . ?
C2 H2B 0.9600 . ?
C2 H2C 0.9600 . ?
C2 C4 1.559(17) . ?
C3 H3A 0.9600 . ?
C3 H3B 0.9600 . ?
C3 H3C 0.9600 . ?
C3 C4 1.482(18) . ?
C4 C5 1.469(15) . ?
C6 H6A 0.9700 . ?
C6 H6B 0.9700 . ?
C6 C7 1.515(12) . ?
C7 H7A 0.9800 . ?
C7 C8 1.517(12) . ?
C7 C11 1.539(12) . ?
C8 H8A 0.9700 . ?
C8 H8B 0.9700 . ?
C8 C9 1.527(11) . ?
C9 H9 0.9800 . ?
C9 C10 1.536(11) . ?
C9 C16 1.559(10) . ?
C10 C11 1.507(13) . ?
C10 C12 1.479(15) . ?
C11 H11 0.9800 . ?
C12 H12A 0.9700 . ?
C12 H12B 0.9700 . ?
C12 C13 1.594(18) . ?
C13 C14 1.310(13) . ?
C13 C27 1.485(17) . ?
C14 H14 0.9300 . ?
C14 C15 1.499(12) . ?
C15 H15 0.9800 . ?
C15 C16 1.545(11) . ?
C15 C20 1.520(11) . ?
C16 C17 1.554(10) . ?
C17 H17 0.9800 . ?
C17 C18 1.560(11) . ?
C17 C26 1.531(12) . ?
C18 H18A 0.9700 . ?
C18 H18B 0.9700 . ?
C18 C19 1.491(12) . ?
C19 C20 1.499(11) . ?
C19 C21 1.503(13) . ?
C20 H20 0.9800 . ?
C20 C21 1.520(12) . ?
C21 C22 1.493(14) . ?
C21 C23 1.566(16) . ?
C22 H22A 0.9600 . ?
C22 H22B 0.9600 . ?
C22 H22C 0.9600 . ?
C23 H23A 0.9600 . ?
C23 H23B 0.9600 . ?
C23 H23C 0.9600 . ?
C24 C25 1.498(13) . ?
C25 H25A 0.9600 . ?
C25 H25B 0.9600 . ?
C25 H25C 0.9600 . ?
C26 H26A 0.9600 . ?
C26 H26B 0.9600 . ?
C26 H26C 0.9600 . ?
C27 H27A 0.9600 . ?
C27 H27B 0.9600 . ?
C27 H27C 0.9600 . ?

loop_
_geom_torsion_atom_site_label_1
_geom_torsion_atom_site_label_2
_geom_torsion_atom_site_label_3
_geom_torsion_atom_site_label_4
_geom_torsion
_geom_torsion_site_symmetry_1
_geom_torsion_site_symmetry_2
_geom_torsion_site_symmetry_3
_geom_torsion_site_symmetry_4
_geom_torsion_publ_flag
O1 C6 C7 C8 -50.1(10) . . . . ?
O1 C6 C7 C11 -169.4(7) . . . . ?
O3 C19 C20 C15 145.8(7) . . . . ?
O3 C19 C20 C21 -101.4(8) . . . . ?
O3 C19 C21 C20 110.5(8) . . . . ?
O3 C19 C21 C22 -137.0(8) . . . . ?
O3 C19 C21 C23 8.6(12) . . . . ?
O5 C10 C11 O6 17.1(9) . . . . ?
O5 C10 C11 C7 -103.6(8) . . . . ?
O5 C10 C12 C13 134.1(10) . . . . ?
O7 C16 C17 C18 61.8(7) . . . . ?
O7 C16 C17 C26 -59.1(8) . . . . ?
C1 C4 C5 O1 -40.7(15) . . . . ?
C1 C4 C5 O2 138.3(15) . . . . ?
C2 C4 C5 O1 -162.1(10) . . . . ?
C2 C4 C5 O2 17.0(16) . . . . ?
C3 C4 C5 O1 81.6(13) . . . . ?
C3 C4 C5 O2 -99.3(16) . . . . ?
C5 O1 C6 C7 -81.9(10) . . . . ?
C6 O1 C5 O2 0.6(15) . . . . ?
C6 O1 C5 C4 179.6(8) . . . . ?
C6 C7 C8 C9 -164.4(7) . . . . ?
C6 C7 C11 O6 23.0(11) . . . . ?
C6 C7 C11 C10 145.5(8) . . . . ?
C7 C8 C9 C10 44.4(8) . . . . ?
C7 C8 C9 C16 -179.1(6) . . . . ?
C8 C7 C11 O6 -102.6(8) . . . . ?
C8 C7 C11 C10 19.8(9) . . . . ?
C8 C9 C10 O5 78.9(9) . . . . ?
C8 C9 C10 C11 -32.3(9) . . . . ?
C8 C9 C10 C12 -160.8(9) . . . . ?
C8 C9 C16 O7 72.7(8) . . . . ?
C8 C9 C16 C15 -169.6(7) . . . . ?
C8 C9 C16 C17 -46.8(9) . . . . ?
C9 C10 C11 O6 128.6(8) . . . . ?
C9 C10 C11 C7 7.9(9) . . . . ?
C9 C10 C12 C13 15.2(14) . . . . ?
C9 C16 C17 C18 177.9(6) . . . . ?
C9 C16 C17 C26 57.0(8) . . . . ?
C10 C9 C16 O7 -158.4(7) . . . . ?
C10 C9 C16 C15 -40.6(9) . . . . ?
C10 C9 C16 C17 82.2(9) . . . . ?
C10 C12 C13 C14 -61.3(13) . . . . ?
C10 C12 C13 C27 122.2(11) . . . . ?
C11 C7 C8 C9 -39.8(8) . . . . ?
C11 C10 C12 C13 -109.3(10) . . . . ?
C12 C10 C11 O6 -101.1(10) . . . . ?
C12 C10 C11 C7 138.2(9) . . . . ?
C12 C13 C14 C15 2.0(13) . . . . ?
C13 C14 C15 C16 77.7(10) . . . . ?
C13 C14 C15 C20 -153.0(8) . . . . ?
C14 C15 C16 O7 65.7(8) . . . . ?
C14 C15 C16 C9 -46.8(9) . . . . ?
C14 C15 C16 C17 -174.2(7) . . . . ?
C14 C15 C20 C19 -157.5(7) . . . . ?
C14 C15 C20 C21 131.7(8) . . . . ?
C15 C16 C17 C18 -59.6(8) . . . . ?
C15 C16 C17 C26 179.5(7) . . . . ?
C15 C20 C21 C19 107.2(8) . . . . ?
C15 C20 C21 C22 0.1(13) . . . . ?
C15 C20 C21 C23 -143.4(8) . . . . ?
C16 C9 C10 O5 -58.4(10) . . . . ?
C16 C9 C10 C11 -169.6(7) . . . . ?
C16 C9 C10 C12 61.9(11) . . . . ?
C16 C15 C20 C19 -28.5(9) . . . . ?
C16 C15 C20 C21 -99.3(8) . . . . ?
C16 C17 C18 C19 34.8(9) . . . . ?
C17 C18 C19 O3 -151.1(7) . . . . ?
C17 C18 C19 C20 -5.7(10) . . . . ?
C17 C18 C19 C21 67.4(10) . . . . ?
C18 C19 C20 C15 2.1(10) . . . . ?
C18 C19 C20 C21 114.9(9) . . . . ?
C18 C19 C21 C20 -107.9(9) . . . . ?
C18 C19 C21 C22 4.5(12) . . . . ?
C18 C19 C21 C23 150.2(9) . . . . ?
C19 O3 C24 O4 -1.0(12) . . . . ?
C19 O3 C24 C25 178.8(7) . . . . ?
C19 C20 C21 C22 -107.1(11) . . . . ?
C19 C20 C21 C23 109.3(9) . . . . ?
C20 C15 C16 O7 -62.9(8) . . . . ?
C20 C15 C16 C9 -175.4(6) . . . . ?
C20 C15 C16 C17 57.2(8) . . . . ?
C20 C19 C21 C22 112.5(9) . . . . ?
C20 C19 C21 C23 -101.9(10) . . . . ?
C21 C19 C20 C15 -112.8(9) . . . . ?
C24 O3 C19 C18 79.7(8) . . . . ?
C24 O3 C19 C20 -66.4(9) . . . . ?
C24 O3 C19 C21 -134.2(8) . . . . ?
C26 C17 C18 C19 161.7(7) . . . . ?
C27 C13 C14 C15 178.4(10) . . . . ?
